data_7016567
loop_
_publ_author_name
'Brown, David H.'
'Skelton, Brian W.'

_publ_section_title
;
 Nickel complexes of a bis(benzimidazolin-2-ylidene)pyridine pincer
 ligand with four- and five-coordinate geometries.
;
_journal_issue 35
_journal_name_full 'Dalton transactions (Cambridge, England : 2003)'
_journal_page_first 8849
_journal_page_last 8858
_journal_paper_doi 10.1039/c1dt10928f
_journal_volume 40
_journal_year 2011
_chemical_formula_moiety 'C27 H29 Br N5 Ni, F6 P, C H2 Cl2'
_chemical_formula_sum 'C28 H31 Br Cl2 F6 N5 Ni P'
_chemical_formula_weight 792.07
_chemical_name_systematic
;
?
;
_space_group_IT_number 2
_symmetry_cell_setting triclinic
_symmetry_space_group_name_Hall '-P 1'
_symmetry_space_group_name_H-M 'P -1'
_atom_sites_solution_hydrogens geom
_atom_sites_solution_primary direct
_atom_sites_solution_secondary difmap
_audit_creation_date 2009-04-02T11:43:19-00:00
_audit_creation_method 'WinGX routine CIF_UPDATE'
_cell_angle_alpha 85.314(5)
_cell_angle_beta 86.274(5)
_cell_angle_gamma 76.779(6)
_cell_formula_units_Z 2
_cell_length_a 7.4959(6)
_cell_length_b 10.4941(6)
_cell_length_c 20.1343(12)
_cell_measurement_reflns_used 5466
_cell_measurement_temperature 100(2)
_cell_measurement_theta_max 28.6197
_cell_measurement_theta_min 3.532
_cell_volume 1534.94(18)
_computing_cell_refinement
;
CrysAlis RED, Oxford Diffraction Ltd.,
Version 1.171.32.29 (release 10-06-2008 CrysAlis171 .NET)
(compiled Jun 10 2008,16:49:55)
;
_computing_data_collection
;
CrysAlis CCD, Oxford Diffraction Ltd.,
Version 1.171.32.29 (release 10-06-2008 CrysAlis171 .NET)
(compiled Jun 10 2008,16:49:55)
;
_computing_data_reduction
;
CrysAlis RED, Oxford Diffraction Ltd.,
Version 1.171.32.29 (release 10-06-2008 CrysAlis171 .NET)
(compiled Jun 10 2008,16:49:55)
;
_computing_molecular_graphics 'OrtepII (Johnson, C. K. (1976)'
_computing_publication_material 'WinGX Farrugia, L. J. (1999)'
_computing_structure_refinement 'SHELXL-97 (Sheldrick, 2008)'
_diffrn_ambient_temperature 100(2)
_diffrn_detector_area_resol_mean 10.4738
_diffrn_measured_fraction_theta_full 0.991
_diffrn_measured_fraction_theta_max 0.847
_diffrn_measurement_device_type
;
Oxford Diffraction Gemini diffractometer
;
_diffrn_measurement_method '\w scans'
_diffrn_orient_matrix_UB_11 0.0161010811
_diffrn_orient_matrix_UB_12 -0.0685222542
_diffrn_orient_matrix_UB_13 -0.0034109349
_diffrn_orient_matrix_UB_21 -0.0941490146
_diffrn_orient_matrix_UB_22 0.0065161337
_diffrn_orient_matrix_UB_23 -0.0058568727
_diffrn_orient_matrix_UB_31 0.019179884
_diffrn_orient_matrix_UB_32 0.0105395811
_diffrn_orient_matrix_UB_33 -0.0347396007
_diffrn_radiation_monochromator graphite
_diffrn_radiation_type MoK\a
_diffrn_radiation_wavelength 0.71073
_diffrn_reflns_av_R_equivalents 0.0506
_diffrn_reflns_av_unetI/netI 0.097
_diffrn_reflns_limit_h_max 9
_diffrn_reflns_limit_h_min -9
_diffrn_reflns_limit_k_max 14
_diffrn_reflns_limit_k_min -13
_diffrn_reflns_limit_l_max 26
_diffrn_reflns_limit_l_min -25
_diffrn_reflns_number 13531
_diffrn_reflns_theta_full 26
_diffrn_reflns_theta_max 28.64
_diffrn_reflns_theta_min 3.53
_exptl_absorpt_coefficient_mu 2.226
_exptl_absorpt_correction_T_max 0.971
_exptl_absorpt_correction_T_min 0.557
_exptl_absorpt_correction_type gaussian
_exptl_absorpt_process_details
;
CrysAlis RED, Oxford Diffraction Ltd.,
Version 1.171.32.29 (release 10-06-2008 CrysAlis171 .NET)
(compiled Jun 10 2008,16:49:55)
Analytical numeric absorption correction using a multifaceted crystal
model based on expressions derived by R.C. Clark & J.S.
(Clark, R. C. & Reid, J. S. (1995). Acta Cryst. A51, 887-897)
;
_exptl_crystal_colour orange
_exptl_crystal_density_diffrn 1.714
_exptl_crystal_density_method 'not measured'
_exptl_crystal_description needle
_exptl_crystal_F_000 800
_exptl_crystal_size_max 0.74
_exptl_crystal_size_mid 0.05
_exptl_crystal_size_min 0.014
_refine_diff_density_max 0.656
_refine_diff_density_min -0.762
_refine_diff_density_rms 0.103
_refine_ls_extinction_method none
_refine_ls_goodness_of_fit_ref 0.927
_refine_ls_hydrogen_treatment constr
_refine_ls_matrix_type full
_refine_ls_number_parameters 399
_refine_ls_number_reflns 6682
_refine_ls_number_restraints 0
_refine_ls_restrained_S_all 0.927
_refine_ls_R_factor_all 0.079
_refine_ls_R_factor_gt 0.0442
_refine_ls_shift/su_max 0
_refine_ls_shift/su_mean 0
_refine_ls_structure_factor_coef Fsqd
_refine_ls_weighting_details 'calc w=1/[\s^2^(Fo^2^)+(0.0497P)^2^+0.0000P] where P=(Fo^2^+2Fc^2^)/3'
_refine_ls_weighting_scheme calc
_refine_ls_wR_factor_gt 0.0952
_refine_ls_wR_factor_ref 0.1012
_reflns_number_gt 4399
_reflns_number_total 6682
_reflns_threshold_expression I>2sigma(I)
_cod_data_source_file c1dt10928f.txt
_cod_data_source_block dbb70c
_cod_depositor_comments
;
The following automatic conversions were performed:

'_exptl_absorpt_correction_type' value 'Gaussian' changed to
'gaussian' according to
/home/saulius/struct/CIF-dictionaries/cif_core.dic dictionary named
'cif_core.dic' version 2.4.1 from 2010-06-29.

Automatic conversion script
Id: cif_fix_values 1715 2011-07-08 13:25:40Z adriana 
;
_cod_original_sg_symbol_Hall -P_1
_cod_database_code 7016567

loop_
_symmetry_equiv_pos_as_xyz
'x, y, z'
'-x, -y, -z'

loop_
_atom_site_label
_atom_site_type_symbol
_atom_site_fract_x
_atom_site_fract_y
_atom_site_fract_z
_atom_site_U_iso_or_equiv
_atom_site_adp_type
_atom_site_occupancy
_atom_site_symmetry_multiplicity
_atom_site_calc_flag
_atom_site_refinement_flags
Ni1 Ni 0.36503(7) 0.67152(4) 0.24225(2) 0.01124(12) Uani 1 1 d .
Br1 Br 0.37795(6) 0.67613(4) 0.127882(18) 0.02775(13) Uani 1 1 d .
N11 N 0.7056(4) 0.7939(3) 0.21810(14) 0.0116(7) Uani 1 1 d .
C12 C 0.5590(5) 0.7605(3) 0.25128(17) 0.0139(8) Uani 1 1 d .
N13 N 0.5517(4) 0.8096(3) 0.31356(13) 0.0118(6) Uani 1 1 d .
C13A C 0.6912(5) 0.8755(3) 0.31971(17) 0.0136(8) Uani 1 1 d .
C14 C 0.7401(6) 0.9419(3) 0.36950(18) 0.0181(9) Uani 1 1 d .
H14 H 0.6727 0.9504 0.4111 0.022 Uiso 1 1 calc R
C15 C 0.8916(6) 0.9954(3) 0.35590(19) 0.0221(9) Uani 1 1 d .
H15 H 0.9294 1.0411 0.3893 0.027 Uiso 1 1 calc R
C16 C 0.9911(5) 0.9846(3) 0.29482(19) 0.0198(9) Uani 1 1 d .
H16 H 1.0945 1.0229 0.2877 0.024 Uiso 1 1 calc R
C17 C 0.9421(5) 0.9192(3) 0.24446(18) 0.0164(8) Uani 1 1 d .
H17 H 1.0091 0.9118 0.2027 0.02 Uiso 1 1 calc R
C17A C 0.7904(5) 0.8652(3) 0.25797(17) 0.0131(8) Uani 1 1 d .
C1 C 0.7810(5) 0.7600(3) 0.15087(17) 0.0158(8) Uani 1 1 d .
H1A H 0.7367 0.6837 0.1385 0.019 Uiso 1 1 calc R
H1B H 0.9165 0.734 0.1516 0.019 Uiso 1 1 calc R
C2 C 0.7274(5) 0.8727(3) 0.09823(16) 0.0156(8) Uani 1 1 d .
H2A H 0.7607 0.9521 0.1124 0.019 Uiso 1 1 calc R
H2B H 0.593 0.8927 0.0936 0.019 Uiso 1 1 calc R
C3 C 0.8250(6) 0.8372(4) 0.03124(18) 0.0243(10) Uani 1 1 d .
H3A H 0.7893 0.7587 0.017 0.029 Uiso 1 1 calc R
H3B H 0.9591 0.8144 0.0366 0.029 Uiso 1 1 calc R
C4 C 0.7797(6) 0.9484(4) -0.0230(2) 0.0336(11) Uani 1 1 d .
H4A H 0.65 0.9631 -0.0329 0.05 Uiso 1 1 calc R
H4B H 0.8563 0.9247 -0.0634 0.05 Uiso 1 1 calc R
H4C H 0.8037 1.0287 -0.0074 0.05 Uiso 1 1 calc R
N21 N 0.3186(4) 0.7061(3) 0.33192(13) 0.0106(6) Uani 1 1 d .
C22 C 0.4176(5) 0.7768(3) 0.36017(17) 0.0125(8) Uani 1 1 d .
C23 C 0.3856(5) 0.8066(3) 0.42584(17) 0.0155(8) Uani 1 1 d .
H23 H 0.4567 0.856 0.4458 0.019 Uiso 1 1 calc R
C24 C 0.2446(6) 0.7614(3) 0.46188(17) 0.0169(9) Uani 1 1 d .
H24 H 0.2209 0.7788 0.5076 0.02 Uiso 1 1 calc R
C25 C 0.1389(5) 0.6918(3) 0.43269(17) 0.0154(8) Uani 1 1 d .
H25 H 0.042 0.6621 0.4573 0.018 Uiso 1 1 calc R
C26 C 0.1784(5) 0.6669(3) 0.36670(17) 0.0118(8) Uani 1 1 d .
N31 N 0.0669(4) 0.5121(3) 0.23384(13) 0.0116(6) Uani 1 1 d .
C32 C 0.1660(5) 0.5832(3) 0.26144(16) 0.0120(8) Uani 1 1 d .
N33 N 0.0897(4) 0.6011(3) 0.32572(13) 0.0105(6) Uani 1 1 d .
C33A C -0.0607(5) 0.5424(3) 0.33768(17) 0.0134(8) Uani 1 1 d .
C34 C -0.1854(5) 0.5365(3) 0.39203(18) 0.0155(8) Uani 1 1 d .
H34 H -0.1782 0.577 0.432 0.019 Uiso 1 1 calc R
C35 C -0.3198(5) 0.4688(3) 0.38440(18) 0.0179(9) Uani 1 1 d .
H35 H -0.4065 0.462 0.4203 0.022 Uiso 1 1 calc R
C36 C -0.3325(5) 0.4096(3) 0.32539(19) 0.0205(9) Uani 1 1 d .
H36 H -0.4267 0.3634 0.3224 0.025 Uiso 1 1 calc R
C37 C -0.2104(5) 0.4173(3) 0.27155(18) 0.0170(8) Uani 1 1 d .
H37 H -0.2182 0.378 0.2313 0.02 Uiso 1 1 calc R
C37A C -0.0752(5) 0.4856(3) 0.27942(17) 0.0136(8) Uani 1 1 d .
C5 C 0.1006(5) 0.4614(3) 0.16714(16) 0.0138(8) Uani 1 1 d .
H5A H 0.1311 0.5304 0.1348 0.017 Uiso 1 1 calc R
H5B H -0.0128 0.4399 0.1532 0.017 Uiso 1 1 calc R
C6 C 0.2563(6) 0.3395(3) 0.16542(18) 0.0230(10) Uani 1 1 d .
H6A H 0.2883 0.3204 0.1182 0.028 Uiso 1 1 calc R
H6B H 0.3651 0.3597 0.1839 0.028 Uiso 1 1 calc R
C7 C 0.2191(6) 0.2198(4) 0.2021(2) 0.0290(10) Uani 1 1 d .
H7A H 0.1192 0.1926 0.1811 0.035 Uiso 1 1 calc R
H7B H 0.178 0.2389 0.2487 0.035 Uiso 1 1 calc R
C8 C 0.3925(7) 0.1065(4) 0.2020(2) 0.0452(14) Uani 1 1 d .
H8A H 0.4332 0.0875 0.1559 0.068 Uiso 1 1 calc R
H8B H 0.3638 0.028 0.226 0.068 Uiso 1 1 calc R
H8C H 0.4903 0.1323 0.224 0.068 Uiso 1 1 calc R
P1 P 0.27108(14) 0.21912(9) 0.41420(5) 0.0163(2) Uani 1 1 d .
F1 F 0.2820(3) 0.32157(19) 0.35161(11) 0.0236(5) Uani 1 1 d .
F2 F 0.4860(3) 0.2032(2) 0.42380(11) 0.0264(5) Uani 1 1 d .
F3 F 0.0564(3) 0.2360(2) 0.40528(12) 0.0301(6) Uani 1 1 d .
F4 F 0.3154(3) 0.10145(19) 0.36595(10) 0.0236(5) Uani 1 1 d .
F5 F 0.2265(4) 0.3386(2) 0.46203(12) 0.0429(7) Uani 1 1 d .
F6 F 0.2606(4) 0.1161(2) 0.47681(11) 0.0425(7) Uani 1 1 d .
Cl1 Cl 0.79831(18) 0.47138(11) 0.01871(6) 0.0396(3) Uani 1 1 d .
Cl2 Cl 0.76799(18) 0.24233(11) 0.10726(6) 0.0418(3) Uani 1 1 d .
C0 C 0.6571(7) 0.3679(5) 0.0497(2) 0.0393(12) Uani 1 1 d .
H0A H 0.6178 0.3273 0.0121 0.047 Uiso 1 1 calc R
H0B H 0.5458 0.4202 0.0719 0.047 Uiso 1 1 calc R

loop_
_atom_site_aniso_label
_atom_site_aniso_U_11
_atom_site_aniso_U_22
_atom_site_aniso_U_33
_atom_site_aniso_U_23
_atom_site_aniso_U_13
_atom_site_aniso_U_12
Ni1 0.0113(3) 0.0115(2) 0.0115(2) -0.00057(18) -0.00084(19) -0.00392(19)
Br1 0.0327(3) 0.0425(3) 0.0152(2) -0.00312(17) 0.00094(18) -0.0233(2)
N11 0.0127(18) 0.0087(14) 0.0137(15) 0.0043(12) -0.0038(13) -0.0035(13)
C12 0.014(2) 0.0098(17) 0.0167(18) 0.0015(14) -0.0030(16) 0.0004(15)
N13 0.0125(18) 0.0105(14) 0.0131(15) 0.0011(12) -0.0031(13) -0.0038(13)
C13A 0.012(2) 0.0086(16) 0.0190(19) 0.0039(14) -0.0027(16) -0.0012(15)
C14 0.019(2) 0.0154(18) 0.0193(19) 0.0002(16) -0.0042(17) -0.0017(17)
C15 0.023(3) 0.0173(19) 0.028(2) -0.0022(17) -0.0108(19) -0.0063(18)
C16 0.012(2) 0.0165(19) 0.032(2) 0.0044(17) -0.0052(18) -0.0053(17)
C17 0.010(2) 0.0144(18) 0.023(2) 0.0042(16) 0.0007(16) -0.0016(16)
C17A 0.011(2) 0.0087(16) 0.0186(19) 0.0026(15) -0.0051(16) -0.0009(15)
C1 0.012(2) 0.0130(17) 0.0219(19) -0.0027(15) 0.0029(16) -0.0014(16)
C2 0.013(2) 0.0182(18) 0.0145(18) -0.0005(15) 0.0004(16) -0.0018(16)
C3 0.027(3) 0.025(2) 0.019(2) -0.0013(17) 0.0051(18) -0.0048(19)
C4 0.027(3) 0.045(3) 0.021(2) 0.0104(19) 0.004(2) 0.001(2)
N21 0.0082(17) 0.0099(14) 0.0133(14) -0.0006(12) -0.0010(13) -0.0007(13)
C22 0.011(2) 0.0084(16) 0.0166(18) 0.0019(14) -0.0013(15) 0.0004(15)
C23 0.013(2) 0.0132(17) 0.0203(19) -0.0018(15) -0.0058(16) -0.0015(16)
C24 0.024(2) 0.0125(17) 0.0115(17) -0.0011(14) 0.0023(16) 0.0004(16)
C25 0.014(2) 0.0158(18) 0.0155(18) 0.0007(15) -0.0024(16) -0.0018(16)
C26 0.008(2) 0.0067(16) 0.0194(19) 0.0034(14) -0.0018(16) 0.0002(15)
N31 0.0110(17) 0.0094(14) 0.0145(15) -0.0004(12) -0.0019(13) -0.0022(13)
C32 0.013(2) 0.0077(16) 0.0142(18) 0.0005(14) -0.0023(15) -0.0007(15)
N33 0.0089(17) 0.0103(14) 0.0119(14) -0.0002(12) 0.0005(12) -0.0018(12)
C33A 0.012(2) 0.0082(16) 0.0191(19) 0.0039(14) -0.0021(16) -0.0010(15)
C34 0.015(2) 0.0117(17) 0.0166(18) 0.0020(15) -0.0009(16) 0.0022(16)
C35 0.013(2) 0.0181(19) 0.021(2) 0.0028(16) 0.0020(17) -0.0015(17)
C36 0.012(2) 0.0169(19) 0.034(2) 0.0030(17) -0.0059(18) -0.0051(17)
C37 0.014(2) 0.0149(18) 0.023(2) -0.0014(16) -0.0040(17) -0.0034(16)
C37A 0.012(2) 0.0079(16) 0.0179(18) 0.0020(14) -0.0006(16) 0.0022(15)
C5 0.015(2) 0.0146(17) 0.0138(18) -0.0003(14) -0.0054(15) -0.0060(16)
C6 0.028(3) 0.022(2) 0.0164(19) -0.0085(16) 0.0006(18) 0.0014(18)
C7 0.036(3) 0.024(2) 0.025(2) -0.0010(18) -0.002(2) -0.001(2)
C8 0.056(4) 0.025(2) 0.041(3) 0.004(2) 0.012(3) 0.014(2)
P1 0.0168(6) 0.0157(5) 0.0166(5) -0.0025(4) 0.0010(4) -0.0042(4)
F1 0.0155(13) 0.0198(11) 0.0340(13) 0.0112(10) -0.0054(10) -0.0043(10)
F2 0.0196(14) 0.0304(12) 0.0288(12) -0.0007(10) -0.0110(10) -0.0027(10)
F3 0.0133(13) 0.0236(12) 0.0545(15) -0.0032(11) 0.0046(12) -0.0079(10)
F4 0.0268(14) 0.0174(11) 0.0269(12) -0.0062(9) -0.0073(10) -0.0022(10)
F5 0.0427(18) 0.0461(15) 0.0474(16) -0.0343(13) 0.0152(14) -0.0193(13)
F6 0.059(2) 0.0518(16) 0.0210(12) 0.0138(11) -0.0034(13) -0.0276(15)
Cl1 0.0432(8) 0.0411(6) 0.0354(6) -0.0016(5) -0.0010(6) -0.0123(6)
Cl2 0.0441(8) 0.0340(6) 0.0467(7) -0.0017(5) -0.0034(6) -0.0078(6)
C0 0.039(3) 0.050(3) 0.030(2) -0.006(2) 0.001(2) -0.011(2)

loop_
_atom_type_symbol
_atom_type_description
_atom_type_scat_dispersion_real
_atom_type_scat_dispersion_imag
_atom_type_scat_source
C C 0.0033 0.0016 'International Tables Vol C Tables 4.2.6.8 and 6.1.1.4'
H H 0 0 'International Tables Vol C Tables 4.2.6.8 and 6.1.1.4'
N N 0.0061 0.0033 'International Tables Vol C Tables 4.2.6.8 and 6.1.1.4'
F F 0.0171 0.0103 'International Tables Vol C Tables 4.2.6.8 and 6.1.1.4'
P P 0.1023 0.0942 'International Tables Vol C Tables 4.2.6.8 and 6.1.1.4'
Ni Ni 0.3393 1.1124 'International Tables Vol C Tables 4.2.6.8 and 6.1.1.4'
Br Br -0.2901 2.4595 'International Tables Vol C Tables 4.2.6.8 and 6.1.1.4'
Cl Cl 0.1484 0.1585 'International Tables Vol C Tables 4.2.6.8 and 6.1.1.4'

loop_
_geom_angle_atom_site_label_1
_geom_angle_atom_site_label_2
_geom_angle_atom_site_label_3
_geom_angle
N21 Ni1 C12 81.72(13)
N21 Ni1 C32 81.68(13)
C12 Ni1 C32 163.08(14)
N21 Ni1 Br1 166.68(9)
C12 Ni1 Br1 97.64(10)
C32 Ni1 Br1 99.27(10)
C12 N11 C17A 110.8(3)
C12 N11 C1 127.8(3)
C17A N11 C1 121.4(3)
N11 C12 N13 105.2(3)
N11 C12 Ni1 142.5(3)
N13 C12 Ni1 112.3(2)
C12 N13 C13A 112.2(3)
C12 N13 C22 116.0(3)
C13A N13 C22 131.7(3)
C14 C13A N13 134.4(3)
C14 C13A C17A 121.1(3)
N13 C13A C17A 104.5(3)
C13A C14 C15 116.8(3)
C13A C14 H14 121.6
C15 C14 H14 121.6
C14 C15 C16 122.3(4)
C14 C15 H15 118.9
C16 C15 H15 118.9
C17 C16 C15 121.3(4)
C17 C16 H16 119.4
C15 C16 H16 119.4
C16 C17 C17A 116.6(3)
C16 C17 H17 121.7
C17A C17 H17 121.7
C17 C17A C13A 122.0(3)
C17 C17A N11 130.7(3)
C13A C17A N11 107.3(3)
N11 C1 C2 112.8(3)
N11 C1 H1A 109
C2 C1 H1A 109
N11 C1 H1B 109
C2 C1 H1B 109
H1A C1 H1B 107.8
C1 C2 C3 110.5(3)
C1 C2 H2A 109.5
C3 C2 H2A 109.5
C1 C2 H2B 109.5
C3 C2 H2B 109.5
H2A C2 H2B 108.1
C2 C3 C4 112.6(3)
C2 C3 H3A 109.1
C4 C3 H3A 109.1
C2 C3 H3B 109.1
C4 C3 H3B 109.1
H3A C3 H3B 107.8
C3 C4 H4A 109.5
C3 C4 H4B 109.5
H4A C4 H4B 109.5
C3 C4 H4C 109.5
H4A C4 H4C 109.5
H4B C4 H4C 109.5
C22 N21 C26 120.4(3)
C22 N21 Ni1 119.7(2)
C26 N21 Ni1 119.7(2)
N21 C22 C23 121.6(3)
N21 C22 N13 110.0(3)
C23 C22 N13 128.4(3)
C22 C23 C24 117.3(3)
C22 C23 H23 121.3
C24 C23 H23 121.3
C25 C24 C23 121.4(3)
C25 C24 H24 119.3
C23 C24 H24 119.3
C26 C25 C24 117.8(3)
C26 C25 H25 121.1
C24 C25 H25 121.1
N21 C26 C25 121.4(3)
N21 C26 N33 110.0(3)
C25 C26 N33 128.7(3)
C32 N31 C37A 110.6(3)
C32 N31 C5 126.3(3)
C37A N31 C5 123.1(3)
N31 C32 N33 105.5(3)
N31 C32 Ni1 142.5(2)
N33 C32 Ni1 112.0(2)
C32 N33 C33A 111.3(3)
C32 N33 C26 116.4(3)
C33A N33 C26 132.3(3)
C37A C33A C34 121.2(3)
C37A C33A N33 105.2(3)
C34 C33A N33 133.6(3)
C35 C34 C33A 116.4(3)
C35 C34 H34 121.8
C33A C34 H34 121.8
C34 C35 C36 122.3(3)
C34 C35 H35 118.9
C36 C35 H35 118.9
C37 C36 C35 121.1(4)
C37 C36 H36 119.5
C35 C36 H36 119.5
C36 C37 C37A 116.5(3)
C36 C37 H37 121.7
C37A C37 H37 121.7
C33A C37A C37 122.6(3)
C33A C37A N31 107.4(3)
C37 C37A N31 130.0(3)
N31 C5 C6 112.2(3)
N31 C5 H5A 109.2
C6 C5 H5A 109.2
N31 C5 H5B 109.2
C6 C5 H5B 109.2
H5A C5 H5B 107.9
C7 C6 C5 116.0(3)
C7 C6 H6A 108.3
C5 C6 H6A 108.3
C7 C6 H6B 108.3
C5 C6 H6B 108.3
H6A C6 H6B 107.4
C6 C7 C8 111.1(4)
C6 C7 H7A 109.4
C8 C7 H7A 109.4
C6 C7 H7B 109.4
C8 C7 H7B 109.4
H7A C7 H7B 108
C7 C8 H8A 109.5
C7 C8 H8B 109.5
H8A C8 H8B 109.5
C7 C8 H8C 109.5
H8A C8 H8C 109.5
H8B C8 H8C 109.5
F4 P1 F3 90.21(13)
F4 P1 F1 90.18(12)
F3 P1 F1 90.24(13)
F4 P1 F6 89.66(13)
F3 P1 F6 89.85(14)
F1 P1 F6 179.82(16)
F4 P1 F2 90.39(12)
F3 P1 F2 179.39(13)
F1 P1 F2 89.89(12)
F6 P1 F2 90.02(14)
F4 P1 F5 179.37(14)
F3 P1 F5 89.75(13)
F1 P1 F5 89.18(13)
F6 P1 F5 90.97(14)
F2 P1 F5 89.65(13)
Cl1 C0 Cl2 112.3(3)
Cl1 C0 H0A 109.1
Cl2 C0 H0A 109.1
Cl1 C0 H0B 109.1
Cl2 C0 H0B 109.1
H0A C0 H0B 107.9

loop_
_geom_bond_atom_site_label_1
_geom_bond_atom_site_label_2
_geom_bond_distance
Ni1 N21 1.866(3)
Ni1 C12 1.924(4)
Ni1 C32 1.932(4)
Ni1 Br1 2.2955(6)
N11 C12 1.349(4)
N11 C17A 1.411(5)
N11 C1 1.472(4)
C12 N13 1.387(4)
N13 C13A 1.395(5)
N13 C22 1.412(4)
C13A C14 1.380(5)
C13A C17A 1.405(5)
C14 C15 1.381(5)
C14 H14 0.95
C15 C16 1.395(5)
C15 H15 0.95
C16 C17 1.382(5)
C16 H16 0.95
C17 C17A 1.385(5)
C17 H17 0.95
C1 C2 1.522(5)
C1 H1A 0.99
C1 H1B 0.99
C2 C3 1.524(5)
C2 H2A 0.99
C2 H2B 0.99
C3 C4 1.525(6)
C3 H3A 0.99
C3 H3B 0.99
C4 H4A 0.98
C4 H4B 0.98
C4 H4C 0.98
N21 C22 1.342(5)
N21 C26 1.348(4)
C22 C23 1.377(5)
C23 C24 1.393(5)
C23 H23 0.95
C24 C25 1.379(5)
C24 H24 0.95
C25 C26 1.375(5)
C25 H25 0.95
C26 N33 1.405(4)
N31 C32 1.339(4)
N31 C37A 1.422(4)
N31 C5 1.470(4)
C32 N33 1.390(4)
N33 C33A 1.403(4)
C33A C37A 1.380(5)
C33A C34 1.399(5)
C34 C35 1.381(5)
C34 H34 0.95
C35 C36 1.403(5)
C35 H35 0.95
C36 C37 1.382(5)
C36 H36 0.95
C37 C37A 1.391(5)
C37 H37 0.95
C5 C6 1.522(5)
C5 H5A 0.99
C5 H5B 0.99
C6 C7 1.478(5)
C6 H6A 0.99
C6 H6B 0.99
C7 C8 1.548(6)
C7 H7A 0.99
C7 H7B 0.99
C8 H8A 0.98
C8 H8B 0.98
C8 H8C 0.98
P1 F4 1.595(2)
P1 F3 1.598(3)
P1 F1 1.599(2)
P1 F6 1.602(2)
P1 F2 1.604(3)
P1 F5 1.605(2)
Cl1 C0 1.738(5)
Cl2 C0 1.774(5)
C0 H0A 0.99
C0 H0B 0.99
